data_7204786
loop_
_publ_author_name
'Consuelo Yuste Vivas'
'Fernando S. Delgado'
'Catalina Ruiz-P\'erez'
'Miguel Julve'

_publ_section_title
;
 Preparation and crystal structure of the oxalato-bridged CrIII--AgI
 two-dimensional compound {Ag3(H2O)[Cr(dpa)(ox)2]3}n&#x00B7;2nH2O (dpa
 = 2,2'-dipyridylamine)
;
_journal_issue 4
_journal_name_full CrystEngComm
_journal_page_first 11
_journal_page_last 18
_journal_paper_doi 10.1039/b314686c
_journal_volume 6
_journal_year 2004
_chemical_formula_sum 'C42 H33 Ag3 Cr3 N9 O27'
_chemical_formula_weight 1575.38
_chemical_name_systematic
;
?
;
_space_group_IT_number 2
_symmetry_cell_setting triclinic
_symmetry_Int_Tables_number 2
_symmetry_space_group_name_Hall '-P 1'
_symmetry_space_group_name_H-M 'P -1'
_atom_sites_solution_hydrogens geom
_atom_sites_solution_primary direct
_atom_sites_solution_secondary difmap
_audit_creation_method SHELXL-97
_cell_angle_alpha 94.779(5)
_cell_angle_beta 101.094(5)
_cell_angle_gamma 91.342(5)
_cell_formula_units_Z 2
_cell_length_a 9.486(5)
_cell_length_b 11.381(5)
_cell_length_c 23.904(5)
_cell_measurement_temperature 293(2)
_cell_volume 2521.6(18)
_computing_cell_refinement 'Dirax/lsq (Duisenberg & Schreurs, 1989-2000)'
_computing_data_collection 'Collect (Nonius BV, 1997-2000)'
_computing_data_reduction 'EvalCCD (Duisenberg & Schreurs 1990-2000)'
_computing_publication_material 'WinGX publication routines (Farrugia, 1999)'
_computing_structure_refinement 'SHELXL-97 (Sheldrick, 1997)'
_computing_structure_solution 'SHELXS-97 (Sheldrick, 1997)'
_diffrn_ambient_temperature 293(2)
_diffrn_detector 'CCD plate'
_diffrn_detector_area_resol_mean 9
_diffrn_measured_fraction_theta_full 0.992
_diffrn_measured_fraction_theta_max 0.992
_diffrn_measurement_device '95mm CCD camera on \k-goniostat'
_diffrn_measurement_device_type KappaCCD
_diffrn_measurement_method 'CCD rotation images, thick slices'
_diffrn_radiation_monochromator graphite
_diffrn_radiation_source 'fine-focus sealed tube'
_diffrn_radiation_type MoK\a
_diffrn_radiation_wavelength 0.71069
_diffrn_reflns_av_R_equivalents 0.0295
_diffrn_reflns_av_sigmaI/netI 0.0525
_diffrn_reflns_limit_h_max 13
_diffrn_reflns_limit_h_min -13
_diffrn_reflns_limit_k_max 14
_diffrn_reflns_limit_k_min -15
_diffrn_reflns_limit_l_max 33
_diffrn_reflns_limit_l_min -33
_diffrn_reflns_number 21379
_diffrn_reflns_theta_full 30.02
_diffrn_reflns_theta_max 30.02
_diffrn_reflns_theta_min 2.99
_exptl_absorpt_coefficient_mu 1.870
_exptl_absorpt_correction_type none
_exptl_crystal_colour 'deep red'
_exptl_crystal_density_diffrn 2.075
_exptl_crystal_density_method 'not measured'
_exptl_crystal_description cubes
_exptl_crystal_F_000 1554
_exptl_crystal_size_max 0.14
_exptl_crystal_size_mid 0.11
_exptl_crystal_size_min 0.08
_refine_diff_density_max 0.897
_refine_diff_density_min -1.389
_refine_diff_density_rms 0.185
_refine_ls_extinction_method none
_refine_ls_goodness_of_fit_ref 1.102
_refine_ls_hydrogen_treatment mixed
_refine_ls_matrix_type full
_refine_ls_number_parameters 757
_refine_ls_number_reflns 14619
_refine_ls_number_restraints 0
_refine_ls_restrained_S_all 1.102
_refine_ls_R_factor_all 0.0672
_refine_ls_R_factor_gt 0.0460
_refine_ls_shift/su_max 0.001
_refine_ls_shift/su_mean 0.000
_refine_ls_structure_factor_coef Fsqd
_refine_ls_weighting_details 'calc w==1/[\s^2^(Fo^2^)+(0.0533P)^2^+2.5058P] where P==(Fo^2^+2Fc^2^)/3'
_refine_ls_weighting_scheme calc
_refine_ls_wR_factor_gt 0.1147
_refine_ls_wR_factor_ref 0.1267
_reflns_number_gt 11283
_reflns_number_total 14619
_reflns_threshold_expression >2sigma(I)
_cod_data_source_file b314686c.txt
_cod_data_source_block COMPOUND1
_cod_database_code 7204786

loop_
_symmetry_equiv_pos_as_xyz
'x, y, z'
'-x, -y, -z'

loop_
_atom_site_label
_atom_site_type_symbol
_atom_site_fract_x
_atom_site_fract_y
_atom_site_fract_z
_atom_site_U_iso_or_equiv
_atom_site_adp_type
_atom_site_occupancy
_atom_site_symmetry_multiplicity
_atom_site_calc_flag
_atom_site_refinement_flags
_atom_site_disorder_assembly
_atom_site_disorder_group
Ag1 Ag 0.25551(3) -0.18141(3) 0.206232(12) 0.03890(8) Uani 1 1 d . . .
Ag2 Ag 0.68353(4) -0.45818(3) 0.603214(15) 0.04644(9) Uani 1 1 d . . .
Ag3 Ag 0.77219(4) -0.00552(3) 0.909572(14) 0.04697(9) Uani 1 1 d . . .
Cr1 Cr 0.32287(6) 0.30253(5) 0.93200(2) 0.02326(11) Uani 1 1 d . . .
Cr2 Cr 1.11362(6) -0.19865(5) 0.75547(2) 0.02445(11) Uani 1 1 d . . .
Cr3 Cr 0.25450(6) -0.23619(5) 0.44260(2) 0.02582(12) Uani 1 1 d . . .
C1 C 0.0421(4) 0.2164(3) 0.89343(15) 0.0288(7) Uani 1 1 d . . .
C2 C 0.0810(4) 0.2864(3) 0.84480(15) 0.0301(7) Uani 1 1 d . . .
C3 C 0.5544(4) 0.3103(3) 0.87879(15) 0.0284(7) Uani 1 1 d . . .
C4 C 0.5049(4) 0.1777(3) 0.87399(14) 0.0292(7) Uani 1 1 d . . .
C5 C 0.5034(4) 0.1795(3) 1.02402(17) 0.0346(8) Uani 1 1 d . . .
H5 H 0.5495 0.1554 0.9943 0.041 Uiso 1 1 calc R . .
C6 C 0.5392(4) 0.1282(4) 1.07440(18) 0.0408(9) Uani 1 1 d . . .
H6 H 0.6080 0.0711 1.0788 0.049 Uiso 1 1 calc R . .
C7 C 0.4700(5) 0.1638(3) 1.11867(17) 0.0405(9) Uani 1 1 d . . .
H7 H 0.4902 0.1290 1.1530 0.049 Uiso 1 1 calc R . .
C8 C 0.3706(5) 0.2511(3) 1.11149(16) 0.0370(8) Uani 1 1 d . . .
H8 H 0.3243 0.2764 1.1410 0.044 Uiso 1 1 calc R . .
C9 C 0.3412(4) 0.3008(3) 1.05882(14) 0.0277(7) Uani 1 1 d . . .
C10 C 0.2211(4) 0.4742(3) 1.01666(14) 0.0265(6) Uani 1 1 d . . .
C11 C 0.1501(4) 0.5752(3) 1.03150(16) 0.0335(8) Uani 1 1 d . . .
H11 H 0.1144 0.5821 1.0652 0.040 Uiso 1 1 calc R . .
C12 C 0.1342(4) 0.6636(3) 0.99554(18) 0.0370(8) Uani 1 1 d . . .
H12 H 0.0852 0.7305 1.0042 0.044 Uiso 1 1 calc R . .
C13 C 0.1910(4) 0.6530(3) 0.94652(17) 0.0373(8) Uani 1 1 d . . .
H13 H 0.1851 0.7140 0.9227 0.045 Uiso 1 1 calc R . .
C14 C 0.2562(4) 0.5511(3) 0.93357(16) 0.0338(8) Uani 1 1 d . . .
H14 H 0.2947 0.5442 0.9005 0.041 Uiso 1 1 calc R . .
C15 C 0.9652(4) -0.3214(3) 0.65790(14) 0.0276(7) Uani 1 1 d . . .
C16 C 0.9167(4) -0.3769(3) 0.70846(15) 0.0281(7) Uani 1 1 d . . .
C17 C 1.0167(4) -0.1276(3) 0.85331(15) 0.0318(7) Uani 1 1 d . . .
C18 C 0.8965(4) -0.0997(3) 0.80205(15) 0.0303(7) Uani 1 1 d . . .
C19 C 1.1799(5) 0.0563(3) 0.75281(18) 0.0374(8) Uani 1 1 d . . .
H19 H 1.0973 0.0611 0.7684 0.045 Uiso 1 1 calc R . .
C20 C 1.2406(5) 0.1582(4) 0.74042(18) 0.0420(9) Uani 1 1 d . . .
H20 H 1.2007 0.2306 0.7474 0.050 Uiso 1 1 calc R . .
C21 C 1.3633(5) 0.1511(4) 0.71713(19) 0.0451(10) Uani 1 1 d . . .
H21 H 1.4073 0.2190 0.7081 0.054 Uiso 1 1 calc R . .
C22 C 1.4191(5) 0.0432(4) 0.7076(2) 0.0429(9) Uani 1 1 d . . .
H22 H 1.5011 0.0374 0.6917 0.052 Uiso 1 1 calc R . .
C23 C 1.3530(4) -0.0587(3) 0.72163(15) 0.0319(7) Uani 1 1 d . . .
C24 C 1.4040(4) -0.2697(3) 0.73519(15) 0.0312(7) Uani 1 1 d . . .
C25 C 1.5096(5) -0.3520(4) 0.72983(19) 0.0423(9) Uani 1 1 d . . .
H25 H 1.5819 -0.3358 0.7099 0.051 Uiso 1 1 calc R . .
C26 C 1.5053(5) -0.4554(4) 0.7540(2) 0.0462(10) Uani 1 1 d . . .
H26 H 1.5741 -0.5110 0.7506 0.055 Uiso 1 1 calc R . .
C27 C 1.3967(5) -0.4775(4) 0.78401(19) 0.0436(9) Uani 1 1 d . . .
H27 H 1.3935 -0.5469 0.8017 0.052 Uiso 1 1 calc R . .
C28 C 1.2960(4) -0.3961(3) 0.78688(16) 0.0358(8) Uani 1 1 d . . .
H28 H 1.2233 -0.4117 0.8066 0.043 Uiso 1 1 calc R . .
C29 C 0.2482(4) -0.1472(3) 0.33882(15) 0.0290(7) Uani 1 1 d . . .
C30 C 0.3086(4) -0.2721(3) 0.33277(15) 0.0289(7) Uani 1 1 d . . .
C31 C 0.4192(4) -0.3642(4) 0.52245(16) 0.0348(8) Uani 1 1 d . . .
C32 C 0.5179(4) -0.2600(4) 0.51353(16) 0.0350(8) Uani 1 1 d . . .
C33 C 0.2599(5) -0.0192(4) 0.51823(17) 0.0393(9) Uani 1 1 d . . .
H33 H 0.3318 0.0016 0.4990 0.047 Uiso 1 1 calc R . .
C34 C 0.2282(5) 0.0594(4) 0.56029(19) 0.0463(10) Uani 1 1 d . . .
H34 H 0.2777 0.1321 0.5695 0.056 Uiso 1 1 calc R . .
C35 C 0.1212(6) 0.0283(4) 0.58865(19) 0.0487(11) Uani 1 1 d . . .
H35 H 0.0988 0.0796 0.6178 0.058 Uiso 1 1 calc R . .
C36 C 0.0478(5) -0.0787(4) 0.57377(17) 0.0417(9) Uani 1 1 d . . .
H36 H -0.0252 -0.1001 0.5924 0.050 Uiso 1 1 calc R . .
C37 C 0.0838(4) -0.1545(3) 0.53056(15) 0.0329(8) Uani 1 1 d . . .
C38 C -0.0317(4) -0.3182(3) 0.46124(16) 0.0335(8) Uani 1 1 d . . .
C39 C -0.1552(5) -0.3936(4) 0.4499(2) 0.0488(11) Uani 1 1 d . . .
H39 H -0.2011 -0.4109 0.4794 0.059 Uiso 1 1 calc R . .
C40 C -0.2070(5) -0.4410(5) 0.3957(2) 0.0574(13) Uani 1 1 d . . .
H40 H -0.2892 -0.4904 0.3876 0.069 Uiso 1 1 calc R . .
C41 C -0.1351(5) -0.4147(4) 0.3521(2) 0.0493(11) Uani 1 1 d . . .
H41 H -0.1709 -0.4433 0.3143 0.059 Uiso 1 1 calc R . .
C42 C -0.0118(4) -0.3465(4) 0.36617(17) 0.0367(8) Uani 1 1 d . . .
H42 H 0.0371 -0.3311 0.3372 0.044 Uiso 1 1 calc R . .
O1 O 0.1422(3) 0.2194(2) 0.93874(10) 0.0288(5) Uani 1 1 d . . .
O2 O 0.2094(3) 0.3330(2) 0.85695(10) 0.0302(5) Uani 1 1 d . . .
O3 O -0.0745(3) 0.1648(3) 0.88703(13) 0.0443(7) Uani 1 1 d . . .
O4 O -0.0063(3) 0.2913(3) 0.80053(12) 0.0476(7) Uani 1 1 d . . .
O5 O 0.4952(3) 0.3763(2) 0.91328(11) 0.0307(5) Uani 1 1 d . . .
O6 O 0.3967(3) 0.1582(2) 0.89745(11) 0.0313(5) Uani 1 1 d . . .
O7 O 0.6418(3) 0.3427(3) 0.85138(12) 0.0405(6) Uani 1 1 d . . .
O8 O 0.5692(3) 0.1033(2) 0.85049(12) 0.0392(6) Uani 1 1 d . . .
O9 O 1.0673(3) -0.2430(2) 0.67270(10) 0.0300(5) Uani 1 1 d . . .
O10 O 0.9940(3) -0.3423(2) 0.75779(10) 0.0310(5) Uani 1 1 d . . .
O11 O 0.9074(3) -0.3538(3) 0.60865(11) 0.0384(6) Uani 1 1 d . . .
O12 O 0.8149(3) -0.4469(3) 0.70039(12) 0.0398(6) Uani 1 1 d . . .
O13 O 1.1327(3) -0.1630(2) 0.83844(10) 0.0320(5) Uani 1 1 d . . .
O14 O 0.9345(3) -0.1136(2) 0.75356(10) 0.0319(5) Uani 1 1 d . . .
O15 O 0.9952(3) -0.1158(3) 0.90241(12) 0.0440(7) Uani 1 1 d . . .
O16 O 0.7792(3) -0.0662(3) 0.80994(13) 0.0437(7) Uani 1 1 d . . .
O17 O 0.2246(3) -0.1150(2) 0.38857(10) 0.0319(5) Uani 1 1 d . . .
O18 O 0.3138(3) -0.3276(2) 0.37822(11) 0.0328(5) Uani 1 1 d . . .
O19 O 0.2298(3) -0.0877(2) 0.29793(11) 0.0419(7) Uani 1 1 d . . .
O20 O 0.3479(3) -0.3080(3) 0.28918(12) 0.0439(7) Uani 1 1 d . . .
O21 O 0.2916(3) -0.3673(2) 0.49107(11) 0.0359(6) Uani 1 1 d . . .
O22 O 0.4575(3) -0.1929(2) 0.47591(11) 0.0350(6) Uani 1 1 d . . .
O23 O 0.4589(3) -0.4366(3) 0.55630(15) 0.0562(9) Uani 1 1 d . . .
O24 O 0.6402(3) -0.2475(3) 0.54109(14) 0.0530(8) Uani 1 1 d . . .
N1 N 0.4040(3) 0.2639(3) 1.01504(12) 0.0276(6) Uani 1 1 d . . .
N2 N 0.2671(3) 0.4597(2) 0.96704(12) 0.0263(6) Uani 1 1 d . . .
N3 N 0.2412(3) 0.3874(3) 1.05373(13) 0.0314(6) Uani 1 1 d . . .
H3 H 0.1829 0.3869 1.0772 0.038 Uiso 1 1 calc R . .
N4 N 1.2334(3) -0.0528(3) 0.74370(13) 0.0293(6) Uani 1 1 d . . .
N5 N 1.2963(3) -0.2920(3) 0.76206(12) 0.0282(6) Uani 1 1 d . . .
N6 N 1.4155(3) -0.1639(3) 0.71187(15) 0.0364(7) Uani 1 1 d . . .
H6A H 1.4707 -0.1639 0.6872 0.044 Uiso 1 1 calc R . .
N7 N 0.1905(3) -0.1262(3) 0.50364(13) 0.0315(6) Uani 1 1 d . . .
N8 N 0.0434(3) -0.2998(3) 0.41997(13) 0.0295(6) Uani 1 1 d . . .
N9 N 0.0090(4) -0.2606(3) 0.51509(14) 0.0388(7) Uani 1 1 d . . .
H9 H -0.0154 -0.2955 0.5425 0.047 Uiso 1 1 calc R . .
O1W O 0.8047(4) -0.0008(3) 1.00792(13) 0.0521(8) Uani 1 1 d . . .
O2W O 0.3355(4) 0.1596(3) 0.33924(14) 0.0535(8) Uani 1 1 d . . .
O3W O 0.1441(4) 0.4587(3) 0.15770(14) 0.0615(9) Uani 1 1 d . . .

loop_
_atom_site_aniso_label
_atom_site_aniso_U_11
_atom_site_aniso_U_22
_atom_site_aniso_U_33
_atom_site_aniso_U_23
_atom_site_aniso_U_13
_atom_site_aniso_U_12
Ag1 0.03867(16) 0.05286(19) 0.02726(14) 0.00581(12) 0.00992(11) 0.00823(13)
Ag2 0.03937(17) 0.04300(18) 0.05018(19) 0.00890(14) -0.00950(14) -0.00346(13)
Ag3 0.04981(19) 0.0569(2) 0.03954(17) 0.00993(14) 0.01819(14) 0.01415(15)
Cr1 0.0230(2) 0.0244(3) 0.0237(2) 0.00382(19) 0.00681(19) 0.00391(19)
Cr2 0.0232(2) 0.0281(3) 0.0229(2) 0.0050(2) 0.00525(19) 0.0029(2)
Cr3 0.0280(3) 0.0271(3) 0.0235(2) 0.0076(2) 0.0056(2) 0.0011(2)
C1 0.0264(16) 0.0285(17) 0.0314(17) -0.0002(13) 0.0062(13) 0.0054(13)
C2 0.0327(18) 0.0299(17) 0.0286(17) 0.0003(13) 0.0088(14) 0.0070(14)
C3 0.0243(16) 0.0334(18) 0.0289(16) 0.0081(14) 0.0063(13) 0.0052(13)
C4 0.0286(17) 0.0349(18) 0.0253(16) 0.0088(13) 0.0047(13) 0.0094(14)
C5 0.0275(17) 0.0366(19) 0.039(2) 0.0069(15) 0.0018(15) 0.0067(14)
C6 0.039(2) 0.035(2) 0.044(2) 0.0106(17) -0.0057(17) 0.0063(16)
C7 0.051(2) 0.0333(19) 0.0305(18) 0.0101(15) -0.0102(17) -0.0045(17)
C8 0.047(2) 0.035(2) 0.0275(17) 0.0076(14) 0.0022(16) -0.0018(16)
C9 0.0284(16) 0.0272(16) 0.0266(16) 0.0040(13) 0.0025(13) 0.0003(13)
C10 0.0244(15) 0.0290(17) 0.0265(16) 0.0032(13) 0.0053(12) 0.0033(13)
C11 0.0356(19) 0.0348(19) 0.0325(18) 0.0005(14) 0.0126(15) 0.0080(15)
C12 0.037(2) 0.0302(18) 0.043(2) 0.0008(15) 0.0063(16) 0.0087(15)
C13 0.046(2) 0.0271(18) 0.039(2) 0.0082(15) 0.0072(17) 0.0072(16)
C14 0.041(2) 0.0318(18) 0.0325(18) 0.0102(14) 0.0123(15) 0.0065(15)
C15 0.0262(16) 0.0335(18) 0.0248(15) 0.0050(13) 0.0078(13) 0.0054(13)
C16 0.0292(17) 0.0297(17) 0.0275(16) 0.0041(13) 0.0095(13) 0.0037(13)
C17 0.0374(19) 0.0283(17) 0.0293(17) 0.0016(13) 0.0058(14) 0.0045(14)
C18 0.0304(17) 0.0299(17) 0.0327(17) 0.0065(14) 0.0086(14) 0.0077(14)
C19 0.041(2) 0.0310(19) 0.043(2) 0.0019(16) 0.0171(17) 0.0027(15)
C20 0.054(3) 0.0299(19) 0.043(2) 0.0021(16) 0.0129(19) 0.0013(17)
C21 0.048(2) 0.036(2) 0.051(2) 0.0080(18) 0.010(2) -0.0109(18)
C22 0.036(2) 0.042(2) 0.053(2) 0.0077(19) 0.0144(18) -0.0054(17)
C23 0.0299(17) 0.0358(19) 0.0296(17) 0.0035(14) 0.0050(14) -0.0008(14)
C24 0.0295(17) 0.0334(18) 0.0305(17) 0.0014(14) 0.0057(14) 0.0060(14)
C25 0.037(2) 0.044(2) 0.049(2) 0.0000(18) 0.0168(18) 0.0117(17)
C26 0.043(2) 0.041(2) 0.055(3) 0.0040(19) 0.006(2) 0.0147(18)
C27 0.046(2) 0.040(2) 0.044(2) 0.0125(18) 0.0026(18) 0.0129(18)
C28 0.037(2) 0.039(2) 0.0314(18) 0.0119(15) 0.0019(15) 0.0070(16)
C29 0.0295(17) 0.0299(17) 0.0288(16) 0.0058(13) 0.0073(13) 0.0011(13)
C30 0.0286(17) 0.0278(17) 0.0331(17) 0.0037(13) 0.0129(14) -0.0001(13)
C31 0.0289(18) 0.046(2) 0.0316(18) 0.0115(16) 0.0069(14) 0.0039(15)
C32 0.0320(19) 0.043(2) 0.0291(17) 0.0007(15) 0.0060(15) 0.0027(15)
C33 0.043(2) 0.036(2) 0.037(2) 0.0052(16) 0.0036(17) -0.0002(17)
C34 0.058(3) 0.036(2) 0.042(2) -0.0009(17) 0.002(2) 0.0062(19)
C35 0.066(3) 0.044(2) 0.035(2) 0.0008(18) 0.006(2) 0.018(2)
C36 0.049(2) 0.049(2) 0.0303(19) 0.0096(17) 0.0121(17) 0.0116(19)
C37 0.040(2) 0.0363(19) 0.0240(16) 0.0086(14) 0.0077(14) 0.0035(15)
C38 0.0359(19) 0.0304(18) 0.0368(19) 0.0087(15) 0.0115(15) 0.0004(14)
C39 0.042(2) 0.046(2) 0.061(3) 0.002(2) 0.021(2) -0.0118(19)
C40 0.043(3) 0.056(3) 0.072(3) -0.006(2) 0.016(2) -0.020(2)
C41 0.040(2) 0.054(3) 0.050(3) -0.005(2) 0.0036(19) -0.0071(19)
C42 0.037(2) 0.041(2) 0.0320(18) 0.0060(15) 0.0060(15) 0.0020(16)
O1 0.0269(12) 0.0333(13) 0.0279(12) 0.0061(10) 0.0080(10) -0.0004(10)
O2 0.0322(13) 0.0340(13) 0.0250(11) 0.0075(10) 0.0047(10) 0.0013(10)
O3 0.0334(14) 0.0497(17) 0.0481(17) 0.0082(13) 0.0038(12) -0.0101(12)
O4 0.0342(15) 0.072(2) 0.0342(15) 0.0130(14) -0.0026(12) 0.0022(14)
O5 0.0291(12) 0.0291(12) 0.0360(13) 0.0028(10) 0.0114(10) 0.0026(10)
O6 0.0350(13) 0.0261(12) 0.0352(13) 0.0021(10) 0.0128(11) 0.0035(10)
O7 0.0400(15) 0.0455(16) 0.0415(15) 0.0078(12) 0.0199(12) 0.0029(12)
O8 0.0436(16) 0.0358(14) 0.0426(15) 0.0025(12) 0.0184(13) 0.0151(12)
O9 0.0307(12) 0.0350(13) 0.0258(12) 0.0059(10) 0.0081(10) -0.0037(10)
O10 0.0308(13) 0.0369(14) 0.0260(12) 0.0080(10) 0.0058(10) -0.0024(10)
O11 0.0394(15) 0.0498(16) 0.0251(12) 0.0047(11) 0.0044(11) -0.0064(12)
O12 0.0367(15) 0.0448(16) 0.0371(14) 0.0056(12) 0.0062(12) -0.0118(12)
O13 0.0292(12) 0.0411(14) 0.0247(12) 0.0025(10) 0.0023(10) 0.0084(10)
O14 0.0277(12) 0.0403(14) 0.0293(12) 0.0091(10) 0.0063(10) 0.0104(10)
O15 0.0530(18) 0.0534(18) 0.0272(13) 0.0015(12) 0.0118(12) 0.0143(14)
O16 0.0377(15) 0.0548(18) 0.0433(16) 0.0110(13) 0.0153(13) 0.0157(13)
O17 0.0430(14) 0.0273(12) 0.0293(12) 0.0083(10) 0.0138(11) 0.0069(10)
O18 0.0417(14) 0.0259(12) 0.0335(13) 0.0074(10) 0.0115(11) 0.0059(10)
O19 0.0626(19) 0.0370(15) 0.0304(13) 0.0133(11) 0.0140(13) 0.0113(13)
O20 0.0604(19) 0.0386(15) 0.0402(15) 0.0023(12) 0.0282(14) 0.0090(13)
O21 0.0353(14) 0.0381(14) 0.0352(14) 0.0178(11) 0.0034(11) -0.0006(11)
O22 0.0297(13) 0.0375(14) 0.0374(14) 0.0080(11) 0.0040(11) -0.0037(11)
O23 0.0376(16) 0.074(2) 0.059(2) 0.0424(18) -0.0015(14) 0.0053(15)
O24 0.0343(16) 0.070(2) 0.0502(18) 0.0118(16) -0.0037(13) -0.0049(14)
N1 0.0263(14) 0.0285(14) 0.0278(14) 0.0049(11) 0.0032(11) 0.0031(11)
N2 0.0302(14) 0.0239(13) 0.0266(13) 0.0043(11) 0.0090(11) 0.0051(11)
N3 0.0348(16) 0.0359(16) 0.0272(14) 0.0081(12) 0.0125(12) 0.0071(13)
N4 0.0280(14) 0.0285(15) 0.0324(15) 0.0025(12) 0.0087(12) -0.0006(11)
N5 0.0256(14) 0.0339(15) 0.0251(13) 0.0023(11) 0.0042(11) 0.0050(11)
N6 0.0335(16) 0.0357(17) 0.0464(19) 0.0080(14) 0.0211(14) 0.0059(13)
N7 0.0351(16) 0.0333(16) 0.0275(14) 0.0040(12) 0.0089(12) 0.0009(12)
N8 0.0291(15) 0.0314(15) 0.0287(14) 0.0072(12) 0.0052(12) 0.0022(12)
N9 0.048(2) 0.0414(18) 0.0322(16) 0.0086(14) 0.0195(15) -0.0026(15)
O1W 0.065(2) 0.0522(19) 0.0374(16) 0.0097(13) 0.0037(15) -0.0073(16)
O2W 0.0455(18) 0.062(2) 0.0544(19) -0.0061(16) 0.0207(15) -0.0105(15)
O3W 0.084(3) 0.064(2) 0.0437(18) 0.0036(16) 0.0304(18) 0.0024(19)

loop_
_atom_type_symbol
_atom_type_description
_atom_type_scat_dispersion_real
_atom_type_scat_dispersion_imag
_atom_type_scat_source
C C 0.0033 0.0016 'International Tables Vol C Tables 4.2.6.8 and 6.1.1.4'
H H 0.0000 0.0000 'International Tables Vol C Tables 4.2.6.8 and 6.1.1.4'
Ag Ag -0.8971 1.1015 'International Tables Vol C Tables 4.2.6.8 and 6.1.1.4'
Cr Cr 0.3209 0.6236 'International Tables Vol C Tables 4.2.6.8 and 6.1.1.4'
N N 0.0061 0.0033 'International Tables Vol C Tables 4.2.6.8 and 6.1.1.4'
O O 0.0106 0.0060 'International Tables Vol C Tables 4.2.6.8 and 6.1.1.4'

loop_
_geom_angle_atom_site_label_1
_geom_angle_atom_site_label_2
_geom_angle_atom_site_label_3
_geom_angle
_geom_angle_site_symmetry_1
_geom_angle_site_symmetry_3
_geom_angle_publ_flag
O19 Ag1 O8 122.42(10) . 2_656 ?
O19 Ag1 O7 149.61(9) . 2_656 ?
O8 Ag1 O7 67.02(9) 2_656 2_656 ?
O19 Ag1 O3 123.77(10) . 2_556 ?
O8 Ag1 O3 82.76(10) 2_656 2_556 ?
O7 Ag1 O3 84.55(10) 2_656 2_556 ?
O19 Ag1 O20 67.55(9) . . ?
O8 Ag1 O20 119.30(10) 2_656 . ?
O7 Ag1 O20 82.62(9) 2_656 . ?
O3 Ag1 O20 146.83(10) 2_556 . ?
O23 Ag2 O11 134.06(11) . . ?
O23 Ag2 O12 138.65(12) . . ?
O11 Ag2 O12 71.21(9) . . ?
O23 Ag2 O18 103.58(11) . 2_646 ?
O11 Ag2 O18 118.53(10) . 2_646 ?
O12 Ag2 O18 78.85(9) . 2_646 ?
O1W Ag3 O16 162.13(11) . . ?
O1W Ag3 O15 95.06(11) . . ?
O16 Ag3 O15 69.30(9) . . ?
O1W Ag3 O3 107.13(11) . 1_655 ?
O16 Ag3 O3 79.91(10) . 1_655 ?
O15 Ag3 O3 81.74(11) . 1_655 ?
O1W Ag3 O8 121.95(11) . . ?
O16 Ag3 O8 74.75(9) . . ?
O15 Ag3 O8 142.60(9) . . ?
O3 Ag3 O8 82.22(10) 1_655 . ?
O5 Cr1 O2 90.71(11) . . ?
O5 Cr1 O1 171.52(11) . . ?
O2 Cr1 O1 82.41(11) . . ?
O5 Cr1 O6 82.61(11) . . ?
O2 Cr1 O6 90.60(11) . . ?
O1 Cr1 O6 92.46(11) . . ?
O5 Cr1 N2 91.38(11) . . ?
O2 Cr1 N2 90.41(11) . . ?
O1 Cr1 N2 93.63(11) . . ?
O6 Cr1 N2 173.91(11) . . ?
O5 Cr1 N1 100.05(12) . . ?
O2 Cr1 N1 168.90(11) . . ?
O1 Cr1 N1 87.08(11) . . ?
O6 Cr1 N1 93.43(11) . . ?
N2 Cr1 N1 86.67(11) . . ?
O9 Cr2 O13 171.93(11) . . ?
O9 Cr2 O14 92.29(11) . . ?
O13 Cr2 O14 82.59(10) . . ?
O9 Cr2 O10 82.76(10) . . ?
O13 Cr2 O10 90.60(11) . . ?
O14 Cr2 O10 85.57(12) . . ?
O9 Cr2 N5 90.33(11) . . ?
O13 Cr2 N5 94.49(11) . . ?
O14 Cr2 N5 176.18(11) . . ?
O10 Cr2 N5 92.00(12) . . ?
O9 Cr2 N4 91.12(11) . . ?
O13 Cr2 N4 95.49(12) . . ?
O14 Cr2 N4 94.57(12) . . ?
O10 Cr2 N4 173.88(11) . . ?
N5 Cr2 N4 88.16(13) . . ?
O17 Cr3 O21 174.40(11) . . ?
O17 Cr3 O18 82.71(10) . . ?
O21 Cr3 O18 91.71(11) . . ?
O17 Cr3 O22 97.00(11) . . ?
O21 Cr3 O22 82.61(11) . . ?
O18 Cr3 O22 89.97(12) . . ?
O17 Cr3 N7 90.89(12) . . ?
O21 Cr3 N7 94.69(12) . . ?
O18 Cr3 N7 173.59(11) . . ?
O22 Cr3 N7 90.43(12) . . ?
O17 Cr3 N8 93.07(12) . . ?
O21 Cr3 N8 87.59(11) . . ?
O18 Cr3 N8 93.58(12) . . ?
O22 Cr3 N8 169.67(11) . . ?
N7 Cr3 N8 87.12(13) . . ?
O3 C1 O1 125.3(3) . . ?
O3 C1 C2 120.3(3) . . ?
O1 C1 C2 114.4(3) . . ?
O4 C2 O2 126.8(3) . . ?
O4 C2 C1 120.0(3) . . ?
O2 C2 C1 113.2(3) . . ?
O7 C3 O5 126.1(3) . . ?
O7 C3 C4 120.3(3) . . ?
O5 C3 C4 113.6(3) . . ?
O8 C4 O6 126.0(3) . . ?
O8 C4 C3 120.1(3) . . ?
O6 C4 C3 113.9(3) . . ?
N1 C5 C6 123.7(4) . . ?
C5 C6 C7 118.2(4) . . ?
C8 C7 C6 119.7(4) . . ?
C7 C8 C9 118.8(4) . . ?
N1 C9 N3 121.5(3) . . ?
N1 C9 C8 121.9(3) . . ?
N3 C9 C8 116.6(3) . . ?
N2 C10 N3 119.7(3) . . ?
N2 C10 C11 121.6(3) . . ?
N3 C10 C11 118.7(3) . . ?
C12 C11 C10 118.8(3) . . ?
C11 C12 C13 119.7(3) . . ?
C14 C13 C12 118.8(4) . . ?
N2 C14 C13 122.6(3) . . ?
O11 C15 O9 125.3(3) . . ?
O11 C15 C16 120.2(3) . . ?
O9 C15 C16 114.6(3) . . ?
O12 C16 O10 125.0(3) . . ?
O12 C16 C15 121.1(3) . . ?
O10 C16 C15 113.9(3) . . ?
O15 C17 O13 125.7(4) . . ?
O15 C17 C18 120.3(3) . . ?
O13 C17 C18 114.0(3) . . ?
O16 C18 O14 125.4(3) . . ?
O16 C18 C17 121.0(3) . . ?
O14 C18 C17 113.5(3) . . ?
C20 C19 N4 123.8(4) . . ?
C19 C20 C21 118.2(4) . . ?
C22 C21 C20 119.3(4) . . ?
C21 C22 C23 120.1(4) . . ?
N4 C23 N6 121.6(3) . . ?
N4 C23 C22 121.0(4) . . ?
N6 C23 C22 117.3(3) . . ?
N5 C24 N6 120.8(3) . . ?
N5 C24 C25 121.7(4) . . ?
N6 C24 C25 117.5(3) . . ?
C26 C25 C24 119.3(4) . . ?
C25 C26 C27 119.4(4) . . ?
C28 C27 C26 118.8(4) . . ?
C27 C28 N5 123.1(4) . . ?
O19 C29 O17 125.6(3) . . ?
O19 C29 C30 119.7(3) . . ?
O17 C29 C30 114.6(3) . . ?
O20 C30 O18 126.5(3) . . ?
O20 C30 C29 120.6(3) . . ?
O18 C30 C29 112.9(3) . . ?
O23 C31 O21 123.2(4) . . ?
O23 C31 C32 122.5(4) . . ?
O21 C31 C32 114.2(3) . . ?
O24 C32 O22 126.2(4) . . ?
O24 C32 C31 120.1(4) . . ?
O22 C32 C31 113.7(3) . . ?
N7 C33 C34 122.6(4) . . ?
C33 C34 C35 118.5(4) . . ?
C36 C35 C34 119.8(4) . . ?
C35 C36 C37 119.2(4) . . ?
N7 C37 N9 119.4(3) . . ?
N7 C37 C36 121.4(4) . . ?
N9 C37 C36 119.2(4) . . ?
N8 C38 N9 120.4(3) . . ?
N8 C38 C39 121.0(4) . . ?
N9 C38 C39 118.5(4) . . ?
C40 C39 C38 119.7(4) . . ?
C39 C40 C41 119.1(4) . . ?
C42 C41 C40 118.5(4) . . ?
N8 C42 C41 123.5(4) . . ?
C1 O1 Cr1 114.2(2) . . ?
C2 O2 Cr1 115.6(2) . . ?
C1 O3 Ag3 149.2(3) . 1_455 ?
C1 O3 Ag1 118.3(2) . 2_556 ?
Ag3 O3 Ag1 89.63(9) 1_455 2_556 ?
C3 O5 Cr1 113.6(2) . . ?
C4 O6 Cr1 113.9(2) . . ?
C3 O7 Ag1 115.8(2) . 2_656 ?
C4 O8 Ag1 115.6(2) . 2_656 ?
C4 O8 Ag3 120.1(2) . . ?
Ag1 O8 Ag3 89.99(9) 2_656 . ?
C15 O9 Cr2 113.4(2) . . ?
C16 O10 Cr2 112.2(2) . . ?
C15 O11 Ag2 112.3(2) . . ?
C16 O12 Ag2 112.0(2) . . ?
C17 O13 Cr2 113.6(2) . . ?
C18 O14 Cr2 113.7(2) . . ?
C17 O15 Ag3 112.3(2) . . ?
C18 O16 Ag3 114.3(3) . . ?
C29 O17 Cr3 114.7(2) . . ?
C30 O18 Cr3 114.8(2) . . ?
C30 O18 Ag2 134.0(2) . 2_646 ?
Cr3 O18 Ag2 108.74(11) . 2_646 ?
C29 O19 Ag1 117.8(2) . . ?
C30 O20 Ag1 111.6(2) . . ?
C31 O21 Cr3 114.5(2) . . ?
C32 O22 Cr3 114.8(2) . . ?
C31 O23 Ag2 126.9(3) . . ?
C9 N1 C5 117.7(3) . . ?
C9 N1 Cr1 121.7(2) . . ?
C5 N1 Cr1 119.1(2) . . ?
C10 N2 C14 118.1(3) . . ?
C10 N2 Cr1 124.4(2) . . ?
C14 N2 Cr1 116.8(2) . . ?
C10 N3 C9 129.4(3) . . ?
C23 N4 C19 117.6(3) . . ?
C23 N4 Cr2 123.7(2) . . ?
C19 N4 Cr2 118.3(2) . . ?
C24 N5 C28 117.6(3) . . ?
C24 N5 Cr2 124.3(2) . . ?
C28 N5 Cr2 117.0(2) . . ?
C23 N6 C24 130.4(3) . . ?
C37 N7 C33 118.4(3) . . ?
C37 N7 Cr3 123.4(3) . . ?
C33 N7 Cr3 118.2(3) . . ?
C38 N8 C42 117.8(3) . . ?
C38 N8 Cr3 119.6(3) . . ?
C42 N8 Cr3 121.1(2) . . ?
C37 N9 C38 128.2(3) . . ?

loop_
_geom_bond_atom_site_label_1
_geom_bond_atom_site_label_2
_geom_bond_distance
_geom_bond_site_symmetry_2
_geom_bond_publ_flag
Ag1 O19 2.415(3) . ?
Ag1 O8 2.528(3) 2_656 ?
Ag1 O7 2.529(3) 2_656 ?
Ag1 O3 2.562(3) 2_556 ?
Ag1 O20 2.577(3) . ?
Ag2 O23 2.238(3) . ?
Ag2 O11 2.385(3) . ?
Ag2 O12 2.407(3) . ?
Ag2 O18 2.514(3) 2_646 ?
Ag3 O1W 2.307(3) . ?
Ag3 O16 2.438(3) . ?
Ag3 O15 2.512(3) . ?
Ag3 O3 2.550(3) 1_655 ?
Ag3 O8 2.568(3) . ?
Cr1 O5 1.964(3) . ?
Cr1 O2 1.969(2) . ?
Cr1 O1 1.978(3) . ?
Cr1 O6 1.980(3) . ?
Cr1 N2 2.036(3) . ?
Cr1 N1 2.073(3) . ?
Cr2 O9 1.962(2) . ?
Cr2 O13 1.963(2) . ?
Cr2 O14 1.970(3) . ?
Cr2 O10 1.979(3) . ?
Cr2 N5 2.041(3) . ?
Cr2 N4 2.058(3) . ?
Cr3 O17 1.956(2) . ?
Cr3 O21 1.962(3) . ?
Cr3 O18 1.965(3) . ?
Cr3 O22 1.971(3) . ?
Cr3 N7 2.034(3) . ?
Cr3 N8 2.068(3) . ?
C1 O3 1.218(4) . ?
C1 O1 1.293(4) . ?
C1 C2 1.559(5) . ?
C2 O4 1.218(5) . ?
C2 O2 1.287(4) . ?
C3 O7 1.220(4) . ?
C3 O5 1.287(4) . ?
C3 C4 1.558(5) . ?
C4 O8 1.217(4) . ?
C4 O6 1.284(4) . ?
C5 N1 1.363(5) . ?
C5 C6 1.369(5) . ?
C6 C7 1.387(6) . ?
C7 C8 1.384(6) . ?
C8 C9 1.405(5) . ?
C9 N1 1.343(4) . ?
C9 N3 1.381(5) . ?
C10 N2 1.339(4) . ?
C10 N3 1.373(4) . ?
C10 C11 1.401(5) . ?
C11 C12 1.369(5) . ?
C12 C13 1.379(6) . ?
C13 C14 1.368(5) . ?
C14 N2 1.359(4) . ?
C15 O11 1.221(4) . ?
C15 O9 1.278(4) . ?
C15 C16 1.549(5) . ?
C16 O12 1.213(4) . ?
C16 O10 1.289(4) . ?
C17 O15 1.226(4) . ?
C17 O13 1.283(4) . ?
C17 C18 1.564(5) . ?
C18 O16 1.228(4) . ?
C18 O14 1.277(4) . ?
C19 C20 1.363(6) . ?
C19 N4 1.369(5) . ?
C20 C21 1.385(6) . ?
C21 C22 1.368(6) . ?
C22 C23 1.401(5) . ?
C23 N4 1.341(5) . ?
C23 N6 1.371(5) . ?
C24 N5 1.337(5) . ?
C24 N6 1.379(5) . ?
C24 C25 1.404(5) . ?
C25 C26 1.356(6) . ?
C26 C27 1.393(6) . ?
C27 C28 1.352(6) . ?
C28 N5 1.369(5) . ?
C29 O19 1.222(4) . ?
C29 O17 1.277(4) . ?
C29 C30 1.552(5) . ?
C30 O20 1.215(4) . ?
C30 O18 1.295(4) . ?
C31 O23 1.218(5) . ?
C31 O21 1.293(5) . ?
C31 C32 1.548(6) . ?
C32 O24 1.217(5) . ?
C32 O22 1.287(5) . ?
C33 N7 1.357(5) . ?
C33 C34 1.371(6) . ?
C34 C35 1.380(7) . ?
C35 C36 1.373(7) . ?
C36 C37 1.389(5) . ?
C37 N7 1.346(5) . ?
C37 N9 1.372(5) . ?
C38 N8 1.350(5) . ?
C38 N9 1.376(5) . ?
C38 C39 1.404(6) . ?
C39 C40 1.355(7) . ?
C40 C41 1.399(7) . ?
C41 C42 1.359(6) . ?
C42 N8 1.351(5) . ?
O3 Ag3 2.550(3) 1_455 ?
O3 Ag1 2.562(3) 2_556 ?
O7 Ag1 2.529(3) 2_656 ?
O8 Ag1 2.528(3) 2_656 ?
O18 Ag2 2.514(3) 2_646 ?
